data_2236429
loop_
_publ_author_name
'Kargar, Hadi'
'Kia, Reza'
'Sharafi, Zahra'
'Jahromi, Hossein Jalali'
'Tahir, Muhammad Nawaz'

_publ_section_title
;
 An orthorhombic polymorph of 2-(1,3-benzothiazol-2-yl)-6-ethoxyphenol
;
_journal_coeditor_code LH5505
_journal_issue 9
_journal_name_full 'Acta Crystallographica Section E'
_journal_page_first o2628
_journal_paper_doi 10.1107/S1600536812033879
_journal_volume 68
_journal_year 2012
_chemical_formula_iupac 'C15 H13 N O2 S'
_chemical_formula_moiety 'C15 H13 N O2 S'
_chemical_formula_sum 'C15 H13 N O2 S'
_chemical_formula_weight 271.32
_chemical_name_systematic
;
2-(1,3-Benzothiazol-2-yl)-6-ethoxyphenol
;
_space_group_IT_number 19
_symmetry_cell_setting orthorhombic
_symmetry_space_group_name_Hall 'P 2ac 2ab'
_symmetry_space_group_name_H-M 'P 21 21 21'
_atom_sites_solution_hydrogens geom
_atom_sites_solution_primary direct
_atom_sites_solution_secondary difmap
_audit_creation_method SHELXL-97
_cell_angle_alpha 90.00
_cell_angle_beta 90.00
_cell_angle_gamma 90.00
_cell_formula_units_Z 4
_cell_length_a 4.8728(10)
_cell_length_b 11.711(3)
_cell_length_c 23.378(6)
_cell_measurement_reflns_used 864
_cell_measurement_temperature 296(2)
_cell_measurement_theta_max 28.76
_cell_measurement_theta_min 2.47
_cell_volume 1334.1(6)
_computing_cell_refinement 'SAINT (Bruker, 2005)'
_computing_data_collection 'APEX2 (Bruker, 2005)'
_computing_data_reduction 'SAINT (Bruker, 2005)'
_computing_molecular_graphics 'SHELXTL (Sheldrick, 2008)'
_computing_publication_material 'SHELXTL (Sheldrick, 2008) and PLATON (Spek, 2009)'
_computing_structure_refinement 'SHELXTL (Sheldrick, 2008)'
_computing_structure_solution 'SHELXTL (Sheldrick, 2008)'
_diffrn_ambient_temperature 296(2)
_diffrn_measured_fraction_theta_full 0.969
_diffrn_measured_fraction_theta_max 0.969
_diffrn_measurement_device_type
;
Bruker SMART APEXII CCD
;
_diffrn_measurement_method '\w scans'
_diffrn_radiation_monochromator graphite
_diffrn_radiation_source 'fine-focus sealed tube'
_diffrn_radiation_type MoK\a
_diffrn_radiation_wavelength 0.71073
_diffrn_reflns_av_R_equivalents 0.0728
_diffrn_reflns_av_sigmaI/netI 0.0947
_diffrn_reflns_limit_h_max 5
_diffrn_reflns_limit_h_min -3
_diffrn_reflns_limit_k_max 13
_diffrn_reflns_limit_k_min -9
_diffrn_reflns_limit_l_max 19
_diffrn_reflns_limit_l_min -27
_diffrn_reflns_number 4083
_diffrn_reflns_theta_full 24.99
_diffrn_reflns_theta_max 24.99
_diffrn_reflns_theta_min 1.74
_exptl_absorpt_coefficient_mu 0.239
_exptl_absorpt_correction_T_max 0.9515
_exptl_absorpt_correction_T_min 0.9253
_exptl_absorpt_correction_type multi-scan
_exptl_absorpt_process_details '(SADABS; Bruker, 2005)'
_exptl_crystal_colour light-yellow
_exptl_crystal_density_diffrn 1.351
_exptl_crystal_density_method 'not measured'
_exptl_crystal_description prism
_exptl_crystal_F_000 568
_exptl_crystal_size_max 0.33
_exptl_crystal_size_mid 0.23
_exptl_crystal_size_min 0.21
_refine_diff_density_max 0.194
_refine_diff_density_min -0.298
_refine_ls_abs_structure_details 'Flack (1983), 874 Friedel pairs'
_refine_ls_abs_structure_Flack -0.1(2)
_refine_ls_extinction_method none
_refine_ls_goodness_of_fit_ref 0.993
_refine_ls_hydrogen_treatment constr
_refine_ls_matrix_type full
_refine_ls_number_parameters 173
_refine_ls_number_reflns 2239
_refine_ls_number_restraints 0
_refine_ls_restrained_S_all 0.993
_refine_ls_R_factor_all 0.1377
_refine_ls_R_factor_gt 0.0675
_refine_ls_shift/su_max 0.000
_refine_ls_shift/su_mean 0.000
_refine_ls_structure_factor_coef Fsqd
_refine_ls_weighting_details 'calc w=1/[\s^2^(Fo^2^)+(0.0413P)^2^] where P=(Fo^2^+2Fc^2^)/3'
_refine_ls_weighting_scheme calc
_refine_ls_wR_factor_gt 0.1172
_refine_ls_wR_factor_ref 0.1444
_reflns_number_gt 1207
_reflns_number_total 2239
_reflns_threshold_expression I>2\s(I)
_cod_data_source_file lh5505.cif
_cod_data_source_block I
_cod_database_code 2236429
_cod_database_fobs_code 2236429

loop_
_symmetry_equiv_pos_as_xyz
'x, y, z'
'-x+1/2, -y, z+1/2'
'-x, y+1/2, -z+1/2'
'x+1/2, -y+1/2, -z'

loop_
_atom_site_type_symbol
_atom_site_label
_atom_site_fract_x
_atom_site_fract_y
_atom_site_fract_z
_atom_site_U_iso_or_equiv
_atom_site_adp_type
_atom_site_calc_flag
_atom_site_refinement_flags
_atom_site_occupancy
_atom_site_symmetry_multiplicity
C C1 1.2770(11) 0.2177(4) 0.2096(3) 0.0485(16) Uani d . 1 1
C C2 1.4128(13) 0.1882(5) 0.1606(3) 0.0647(19) Uani d . 1 1
H H2 1.3725 0.1196 0.1423 0.078 Uiso calc R 1 1
C C3 1.6064(14) 0.2590(6) 0.1386(3) 0.073(2) Uani d . 1 1
H H3 1.6970 0.2397 0.1049 0.087 Uiso calc R 1 1
C C4 1.6692(13) 0.3614(6) 0.1667(3) 0.0670(18) Uani d . 1 1
H H4 1.8030 0.4093 0.1516 0.080 Uiso calc R 1 1
C C5 1.5378(14) 0.3923(5) 0.2160(3) 0.0599(17) Uani d . 1 1
H H5 1.5816 0.4606 0.2342 0.072 Uiso calc R 1 1
C C6 1.3392(11) 0.3211(5) 0.2386(3) 0.0458(15) Uani d . 1 1
N N1 1.1883(9) 0.3431(4) 0.2872(2) 0.0468(12) Uani d . 1 1
C C8 0.8322(12) 0.2602(5) 0.3462(3) 0.0509(16) Uani d . 1 1
C C9 0.8043(12) 0.3576(5) 0.3797(3) 0.0530(16) Uani d . 1 1
C C10 0.6091(12) 0.3608(6) 0.4232(3) 0.0603(17) Uani d . 1 1
C C11 0.4481(14) 0.2664(6) 0.4350(3) 0.0664(19) Uani d . 1 1
H H11 0.3218 0.2685 0.4648 0.080 Uiso calc R 1 1
C C12 0.4756(15) 0.1698(6) 0.4026(3) 0.0686(18) Uani d . 1 1
H H12 0.3661 0.1067 0.4105 0.082 Uiso calc R 1 1
C C13 0.6598(12) 0.1642(5) 0.3590(3) 0.0568(16) Uani d . 1 1
H H13 0.6740 0.0979 0.3373 0.068 Uiso calc R 1 1
C C14 0.3939(15) 0.4754(6) 0.4949(3) 0.084(2) Uani d . 1 1
H H14A 0.4162 0.4185 0.5246 0.101 Uiso calc R 1 1
H H14B 0.2133 0.4663 0.4780 0.101 Uiso calc R 1 1
C C15 0.4237(18) 0.5927(7) 0.5194(3) 0.118(3) Uani d . 1 1
H H15A 0.6144 0.6088 0.5257 0.176 Uiso calc R 1 1
H H15B 0.3265 0.5970 0.5551 0.176 Uiso calc R 1 1
H H15C 0.3492 0.6476 0.4932 0.176 Uiso calc R 1 1
C C7 1.0189(12) 0.2585(4) 0.2991(2) 0.0472(15) Uani d . 1 1
O O1 0.9557(8) 0.4529(3) 0.37058(16) 0.0633(12) Uani d . 1 1
H H1 1.0595 0.4317 0.3417 0.095 Uiso d R 1 1
O O2 0.5994(9) 0.4617(4) 0.45248(18) 0.0741(13) Uani d . 1 1
S S1 1.0285(3) 0.14638(12) 0.24914(8) 0.0574(5) Uani d . 1 1

loop_
_atom_site_aniso_label
_atom_site_aniso_U_11
_atom_site_aniso_U_22
_atom_site_aniso_U_33
_atom_site_aniso_U_12
_atom_site_aniso_U_13
_atom_site_aniso_U_23
C1 0.039(4) 0.049(4) 0.057(4) 0.007(3) -0.008(3) 0.004(3)
C2 0.064(5) 0.063(4) 0.067(5) 0.008(4) -0.006(4) -0.003(4)
C3 0.065(5) 0.088(6) 0.064(5) 0.004(4) 0.007(4) 0.009(5)
C4 0.064(4) 0.063(5) 0.074(5) -0.013(4) -0.008(4) 0.019(4)
C5 0.066(5) 0.048(4) 0.066(4) -0.001(4) -0.012(4) 0.003(4)
C6 0.038(3) 0.036(3) 0.063(5) 0.005(3) -0.005(3) 0.009(3)
N1 0.040(3) 0.036(3) 0.064(3) -0.001(3) -0.010(3) 0.001(3)
C8 0.043(4) 0.045(4) 0.065(4) 0.001(3) -0.010(3) 0.008(4)
C9 0.043(4) 0.049(4) 0.067(5) 0.005(3) -0.006(3) 0.018(4)
C10 0.055(4) 0.066(4) 0.060(4) 0.005(4) -0.006(3) -0.001(4)
C11 0.055(5) 0.076(5) 0.068(5) -0.005(4) 0.002(4) 0.010(4)
C12 0.063(4) 0.065(5) 0.078(5) -0.011(4) -0.004(4) 0.019(4)
C13 0.057(4) 0.041(4) 0.072(5) -0.006(4) -0.008(4) 0.008(4)
C14 0.083(6) 0.105(6) 0.063(5) 0.004(5) 0.014(4) -0.007(5)
C15 0.142(8) 0.116(7) 0.095(6) 0.016(6) 0.027(6) -0.035(5)
C7 0.046(4) 0.038(3) 0.057(4) 0.008(3) -0.015(3) 0.000(3)
O1 0.066(3) 0.045(2) 0.078(3) 0.000(2) 0.011(2) -0.004(2)
O2 0.073(3) 0.077(3) 0.072(3) -0.004(3) 0.015(3) -0.007(3)
S1 0.0528(9) 0.0410(7) 0.0784(11) -0.0014(8) -0.0047(10) -0.0030(10)

loop_
_atom_type_symbol
_atom_type_description
_atom_type_scat_dispersion_real
_atom_type_scat_dispersion_imag
_atom_type_scat_source
C C 0.0033 0.0000 'International Tables Vol C Tables 4.2.6.8 and 6.1.1.4'
H H 0.0000 0.0000 'International Tables Vol C Tables 4.2.6.8 and 6.1.1.4'
N N 0.0061 0.0000 'International Tables Vol C Tables 4.2.6.8 and 6.1.1.4'
O O 0.0106 0.0000 'International Tables Vol C Tables 4.2.6.8 and 6.1.1.4'
S S 0.1246 0.0000 'International Tables Vol C Tables 4.2.6.8 and 6.1.1.4'

loop_
_geom_angle_atom_site_label_1
_geom_angle_atom_site_label_2
_geom_angle_atom_site_label_3
_geom_angle
C2 C1 C6 120.8(6)
C2 C1 S1 131.4(5)
C6 C1 S1 107.7(4)
C3 C2 C1 120.0(6)
C3 C2 H2 120.0
C1 C2 H2 120.0
C2 C3 C4 119.7(6)
C2 C3 H3 120.1
C4 C3 H3 120.1
C5 C4 C3 121.4(6)
C5 C4 H4 119.3
C3 C4 H4 119.3
C4 C5 C6 119.4(6)
C4 C5 H5 120.3
C6 C5 H5 120.3
N1 C6 C5 125.2(6)
N1 C6 C1 116.0(5)
C5 C6 C1 118.7(5)
C7 N1 C6 111.6(5)
C9 C8 C7 120.5(5)
C9 C8 C13 117.9(6)
C7 C8 C13 121.5(6)
O1 C9 C8 122.2(5)
O1 C9 C10 117.7(6)
C8 C9 C10 120.0(6)
O2 C10 C11 124.9(6)
O2 C10 C9 114.3(6)
C11 C10 C9 120.7(6)
C12 C11 C10 119.7(6)
C12 C11 H11 120.2
C10 C11 H11 120.2
C13 C12 C11 121.3(6)
C13 C12 H12 119.3
C11 C12 H12 119.3
C12 C13 C8 120.3(6)
C12 C13 H13 119.8
C8 C13 H13 119.8
O2 C14 C15 107.7(6)
O2 C14 H14A 110.2
C15 C14 H14A 110.2
O2 C14 H14B 110.2
C15 C14 H14B 110.2
H14A C14 H14B 108.5
C14 C15 H15A 109.5
C14 C15 H15B 109.5
H15A C15 H15B 109.5
C14 C15 H15C 109.5
H15A C15 H15C 109.5
H15B C15 H15C 109.5
N1 C7 C8 123.4(5)
N1 C7 S1 113.9(4)
C8 C7 S1 122.6(5)
C9 O1 H1 101.7
C10 O2 C14 118.2(5)
C1 S1 C7 90.7(3)

loop_
_geom_bond_atom_site_label_1
_geom_bond_atom_site_label_2
_geom_bond_distance
C1 C2 1.368(8)
C1 C6 1.421(7)
C1 S1 1.737(6)
C2 C3 1.358(8)
C2 H2 0.9300
C3 C4 1.402(8)
C3 H3 0.9300
C4 C5 1.368(8)
C4 H4 0.9300
C5 C6 1.382(7)
C5 H5 0.9300
C6 N1 1.377(7)
N1 C7 1.318(6)
C8 C9 1.391(8)
C8 C7 1.428(7)
C8 C13 1.435(8)
C9 O1 1.355(6)
C9 C10 1.393(7)
C10 O2 1.366(7)
C10 C11 1.384(8)
C11 C12 1.368(8)
C11 H11 0.9300
C12 C13 1.360(8)
C12 H12 0.9300
C13 H13 0.9300
C14 O2 1.418(7)
C14 C15 1.496(9)
C14 H14A 0.9700
C14 H14B 0.9700
C15 H15A 0.9600
C15 H15B 0.9600
C15 H15C 0.9600
C7 S1 1.758(5)
O1 H1 0.8797

loop_
_geom_hbond_atom_site_label_D
_geom_hbond_atom_site_label_H
_geom_hbond_atom_site_label_A
_geom_hbond_site_symmetry_A
_geom_hbond_distance_DH
_geom_hbond_distance_HA
_geom_hbond_distance_DA
_geom_hbond_angle_DHA
_geom_hbond_publ_flag
O1 H1 N1 . 0.88 1.76 2.592(6) 158 y
C2 H2 O1 3_745 0.93 2.55 3.372(8) 148 y

loop_
_geom_torsion_atom_site_label_1
_geom_torsion_atom_site_label_2
_geom_torsion_atom_site_label_3
_geom_torsion_atom_site_label_4
_geom_torsion
C6 C1 C2 C3 -1.2(8)
S1 C1 C2 C3 -178.3(5)
C1 C2 C3 C4 1.0(9)
C2 C3 C4 C5 -0.5(10)
C3 C4 C5 C6 0.1(9)
C4 C5 C6 N1 -178.7(5)
C4 C5 C6 C1 -0.3(8)
C2 C1 C6 N1 179.4(5)
S1 C1 C6 N1 -2.9(6)
C2 C1 C6 C5 0.8(8)
S1 C1 C6 C5 178.6(4)
C5 C6 N1 C7 -178.6(5)
C1 C6 N1 C7 3.0(6)
C7 C8 C9 O1 -1.9(8)
C13 C8 C9 O1 -179.3(5)
C7 C8 C9 C10 175.9(5)
C13 C8 C9 C10 -1.5(8)
O1 C9 C10 O2 -1.2(8)
C8 C9 C10 O2 -179.1(5)
O1 C9 C10 C11 -179.8(5)
C8 C9 C10 C11 2.3(9)
O2 C10 C11 C12 179.8(6)
C9 C10 C11 C12 -1.8(9)
C10 C11 C12 C13 0.4(10)
C11 C12 C13 C8 0.5(10)
C9 C8 C13 C12 0.1(9)
C7 C8 C13 C12 -177.2(6)
C6 N1 C7 C8 -178.1(5)
C6 N1 C7 S1 -1.6(6)
C9 C8 C7 N1 5.5(8)
C13 C8 C7 N1 -177.3(5)
C9 C8 C7 S1 -170.7(4)
C13 C8 C7 S1 6.6(8)
C11 C10 O2 C14 -5.8(9)
C9 C10 O2 C14 175.7(5)
C15 C14 O2 C10 -178.9(6)
C2 C1 S1 C7 179.0(6)
C6 C1 S1 C7 1.5(4)
N1 C7 S1 C1 0.0(4)
C8 C7 S1 C1 176.5(5)

loop_
_cod_related_entry_id
_cod_related_entry_database
_cod_related_entry_code
1 ChemSpider 26610860
